data_7049537
loop_
_publ_author_name
'Arnold, Polly L.'
'Puig-Urrea, Laura'
'Wells, Jordann A. L.'
'Yuan, Dan'
'Cruickshank, Faye L.'
'Young, Rowan D.'

_publ_section_title
;
 Applications of boroxide ligands in supporting small molecule activation
 by U(iii) and U(iv) complexes.
;
_journal_issue 15
_journal_name_full 'Dalton transactions (Cambridge, England : 2003)'
_journal_page_first 4894
_journal_page_last 4905
_journal_paper_doi 10.1039/c8dt05051a
_journal_volume 48
_journal_year 2019
_chemical_formula_moiety 'C94 H147.98 B3 O4 U'
_chemical_formula_sum 'C94 H147.98 B3 O4 U'
_chemical_formula_weight 1612.56
_space_group_crystal_system monoclinic
_space_group_IT_number 14
_space_group_name_Hall '-P 2yn'
_space_group_name_H-M_alt 'P 1 21/n 1'
_symmetry_space_group_name_Hall '-P 2yn'
_symmetry_space_group_name_H-M 'P 1 21/n 1'
_atom_sites_solution_hydrogens geom
_atom_sites_solution_primary direct
_audit_creation_date 2018-12-11
_audit_creation_method
;
Olex2 1.2
(compiled 2018.05.29 svn.r3508 for OlexSys, GUI svn.r5506)
;
_audit_update_record
;
2018-12-21 deposited with the CCDC.    2019-02-28 downloaded from the CCDC.
;
_cell_angle_alpha 90
_cell_angle_beta 97.880(4)
_cell_angle_gamma 90
_cell_formula_units_Z 4
_cell_length_a 16.5344(7)
_cell_length_b 27.8539(8)
_cell_length_c 20.2709(7)
_cell_measurement_reflns_used 4724
_cell_measurement_temperature 293(2)
_cell_measurement_theta_max 18.7660
_cell_measurement_theta_min 3.3100
_cell_volume 9247.6(6)
_computing_cell_refinement 'CrysAlisPro 1.171.38.42b (Rigaku OD, 2015)'
_computing_data_collection 'CrysAlisPro 1.171.38.42b (Rigaku OD, 2015)'
_computing_data_reduction 'CrysAlisPro 1.171.38.42b (Rigaku OD, 2015)'
_computing_molecular_graphics 'Olex2 (Dolomanov et al., 2009)'
_computing_publication_material 'Olex2 (Dolomanov et al., 2009)'
_computing_structure_refinement 'ShelXL (Sheldrick, 2015)'
_computing_structure_solution 'ShelXT (Sheldrick, 2015)'
_diffrn_ambient_temperature 170
_diffrn_detector 'CCD plate'
_diffrn_detector_area_resol_mean 16.1042
_diffrn_detector_type Eos
_diffrn_measured_fraction_theta_full 0.998
_diffrn_measured_fraction_theta_max 0.998
_diffrn_measurement_details
;
List of Runs (angles in degrees, time in seconds):

  # Type    Start    End  Width  t~exp~   \w     \q     \k     \f   Frames
#--------------------------------------------------------------------------
  1  \w    -37.00  50.00   1.00   45.00    --  -18.53  57.00-120.00   87
  2  \w    -90.00  53.00   1.00   45.00    --  -18.53   0.00  30.00  143
  3  \w    -25.00  22.00   1.00   45.00    --  -18.53 -99.00 -90.00   47
  4  \w    -25.00  22.00   1.00   45.00    --  -18.53 -99.00 120.00   47
  5  \w    -88.00  10.00   1.00   45.00    --  -18.53 -77.00  30.00   98
  6  \w    -25.00  22.00   1.00   45.00    --  -18.53 -99.00  90.00   47
  7  \w    -18.00  92.00   1.00   45.00    --   20.09  19.00 -30.00  110
  8  \w    -93.00 -32.00   1.00   45.00    --  -18.53 179.00  30.00   61
  9  \w    -47.00  51.00   1.00   45.00    --  -18.53  77.00 150.00   98
 10  \w    -25.00   0.00   1.00   45.00    --  -18.53 -99.00 150.00   25
 11  \w    -25.00  61.00   1.00   45.00    --   20.09 -99.00  30.00   86
;
_diffrn_measurement_device 'four-circle diffractometer'
_diffrn_measurement_device_type 'Xcalibur, Eos'
_diffrn_measurement_method '\w scans'
_diffrn_orient_matrix_type 'CrysAlisPro convention (1999,Acta A55,543-557)'
_diffrn_orient_matrix_UB_11 -0.0390978000
_diffrn_orient_matrix_UB_12 0.0061814000
_diffrn_orient_matrix_UB_13 0.0080679000
_diffrn_orient_matrix_UB_21 -0.0173632000
_diffrn_orient_matrix_UB_22 -0.0044786000
_diffrn_orient_matrix_UB_23 -0.0334045000
_diffrn_orient_matrix_UB_31 -0.0067147000
_diffrn_orient_matrix_UB_32 -0.0242956000
_diffrn_orient_matrix_UB_33 0.0081811000
_diffrn_radiation_monochromator graphite
_diffrn_radiation_probe x-ray
_diffrn_radiation_type MoK\a
_diffrn_radiation_wavelength 0.71073
_diffrn_reflns_av_R_equivalents 0.2674
_diffrn_reflns_av_unetI/netI 0.1604
_diffrn_reflns_Laue_measured_fraction_full 0.998
_diffrn_reflns_Laue_measured_fraction_max 0.998
_diffrn_reflns_limit_h_max 19
_diffrn_reflns_limit_h_min -19
_diffrn_reflns_limit_k_max 32
_diffrn_reflns_limit_k_min -32
_diffrn_reflns_limit_l_max 23
_diffrn_reflns_limit_l_min -23
_diffrn_reflns_number 131250
_diffrn_reflns_point_group_measured_fraction_full 0.998
_diffrn_reflns_point_group_measured_fraction_max 0.998
_diffrn_reflns_theta_full 24.108
_diffrn_reflns_theta_max 24.108
_diffrn_reflns_theta_min 2.886
_diffrn_source 'fine-focus sealed X-ray tube'
_diffrn_source_type 'Enhance (Mo) X-ray Source'
_exptl_absorpt_coefficient_mu 1.800
_exptl_absorpt_correction_T_max 0.994
_exptl_absorpt_correction_T_min 0.976
_exptl_absorpt_correction_type analytical
_exptl_absorpt_process_details
;
CrysAlisPro 1.171.38.42b (Rigaku Oxford Diffraction, 2015)
Analytical numeric absorption correction using a multifaceted crystal
            model based on expressions derived by R.C. Clark & J.S. Reid.
(Clark, R. C. & Reid, J. S. (1995). Acta Cryst. A51, 887-897)
Empirical absorption correction using spherical harmonics,
 implemented in SCALE3 ABSPACK scaling algorithm.
;
_exptl_crystal_colour red
_exptl_crystal_colour_primary red
_exptl_crystal_density_diffrn 1.158
_exptl_crystal_description block
_exptl_crystal_F_000 3404
_exptl_crystal_size_max 0.18
_exptl_crystal_size_mid 0.046
_exptl_crystal_size_min 0.044
_refine_diff_density_max 0.759
_refine_diff_density_min -0.649
_refine_diff_density_rms 0.114
_refine_ls_extinction_method none
_refine_ls_goodness_of_fit_ref 1.030
_refine_ls_hydrogen_treatment constr
_refine_ls_matrix_type full
_refine_ls_number_parameters 961
_refine_ls_number_reflns 14671
_refine_ls_number_restraints 9
_refine_ls_restrained_S_all 1.030
_refine_ls_R_factor_all 0.1509
_refine_ls_R_factor_gt 0.0801
_refine_ls_shift/su_max 0.001
_refine_ls_shift/su_mean 0.000
_refine_ls_structure_factor_coef Fsqd
_refine_ls_weighting_details 'w=1/[\s^2^(Fo^2^)+(0.0180P)^2^+13.3799P] where P=(Fo^2^+2Fc^2^)/3'
_refine_ls_weighting_scheme calc
_refine_ls_wR_factor_gt 0.0985
_refine_ls_wR_factor_ref 0.1155
_reflns_Friedel_coverage 0.000
_reflns_number_gt 8850
_reflns_number_total 14671
_reflns_threshold_expression 'I > 2\s(I)'
_cod_data_source_file c8dt05051a2.cif
_cod_data_source_block p16133_087mono
_cod_depositor_comments 'Adding full bibliography for 7049530--7049539.cif.'
_cod_database_code 7049537
_shelx_shelxl_version_number 2018/3
_chemical_oxdiff_formula 'C100 H100 B3 O3 U'
_shelx_space_group_comment
;
The symmetry employed for this shelxl refinement is uniquely defined
by the following loop, which should always be used as a source of
symmetry information in preference to the above space-group names.
They are only intended as comments.
;
_reflns_odcompleteness_completeness 99.77
_reflns_odcompleteness_iscentric 1
_reflns_odcompleteness_theta 24.06
_olex2_refinement_description
;
1. Fixed Uiso
 At 1.2 times of:
  All C(H) groups, All C(H,H) groups, All C(H,H,H,H) groups
 At 1.5 times of:
  All C(H,H,H) groups
2. Uiso/Uaniso restraints and constraints
C601 \\sim C600: within 2A with sigma of 0.04 and sigma for terminal atoms of
0.08
Uanis(C640) = Uanis(C540)
3. Rigid body (RIGU) restrains
 C601, C600
 with sigma for 1-2 distances of 0.004 and sigma for 1-3 distances of 0.004
4. Others
 Fixed Sof: H60f(0.33) H60g(0.33) H60h(0.66) H60i(0.66) C603(0.33) H60j(0.33)
 H60k(0.33) H60l(0.33) C604(0.67) H60m(0.67) H60n(0.67) H60o(0.67)
5.a Ternary CH refined with riding coordinates:
 C620(H620), C420(H420), C520(H520), C320(H320), C560(H560), C220(H220),
 C360(H360), C460(H460), C660(H660), C140(H140), C260(H260), C340(H340),
 C120(H120), C160(H160), C540(H540), C240(H240), C440(H440), C640(H640)
5.b Secondary CH2 refined with riding coordinates:
 C600(H60a,H60b), C602(H60f,H60g), C602(H60h,H60i)
5.c Aromatic/amide H refined with riding coordinates:
 C15(H15), C23(H23), C45(H45), C43(H43), C35(H35), C63(H63), C55(H55),
 C33(H33), C25(H25), C13(H13), C53(H53), C65(H65)
5.d Idealised Me refined as rotating group:
 C621(H62a,H62b,H62c), C321(H32a,H32b,H32c), C422(H42a,H42b,H42c), C322(H32d,
 H32e,H32f), C221(H22a,H22b,H22c), C362(H36a,H36b,H36c), C141(H14a,H14b,H14c),
 C561(H56a,H56b,H56c), C622(H62d,H62e,H62f), C661(H66a,H66b,H66c), C461(H46a,
 H46b,H46c), C421(H42d,H42e,H42f), C562(H56d,H56e,H56f), C162(H16a,H16b,H16c),
 C541(H54a,H54b,H54c), C161(H16d,H16e,H16f), C262(H26a,H26b,H26c), C361(H36d,
 H36e,H36f), C342(H34a,H34b,H34c), C601(H60c,H60d,H60e), C242(H24a,H24b,H24c),
 C142(H14d,H14e,H14f), C261(H26d,H26e,H26f), C341(H34d,H34e,H34f), C121(H12a,
 H12b,H12c), C441(H44a,H44b,H44c), C521(H52a,H52b,H52c), C462(H46d,H46e,H46f),
 C522(H52d,H52e,H52f), C122(H12d,H12e,H12f), C222(H22d,H22e,H22f), C241(H24d,
 H24e,H24f), C662(H66d,H66e,H66f), C641(H64a,H64b,H64c), C442(H44d,H44e,H44f),
 C542(H54d,H54e,H54f), C642(H64d,H64e,H64f), C603(H60j,H60k,H60l), C604(H60m,
 H60n,H60o)
;
_olex2_submission_special_instructions 'No special instructions were received'
_oxdiff_exptl_absorpt_empirical_details
;
Empirical correction (ABSPACK) includes:
- Absorption correction using spherical harmonics
- Frame scaling
;
_oxdiff_exptl_absorpt_empirical_full_max 1.103
_oxdiff_exptl_absorpt_empirical_full_min 0.903

loop_
_space_group_symop_operation_xyz
'x, y, z'
'-x+1/2, y+1/2, -z+1/2'
'-x, -y, -z'
'x-1/2, -y-1/2, z-1/2'

loop_
_atom_site_label
_atom_site_type_symbol
_atom_site_fract_x
_atom_site_fract_y
_atom_site_fract_z
_atom_site_U_iso_or_equiv
_atom_site_adp_type
_atom_site_occupancy
_atom_site_site_symmetry_order
_atom_site_calc_flag
_atom_site_refinement_flags_posn
_atom_site_refinement_flags_adp
_atom_site_refinement_flags_occupancy
_atom_site_disorder_assembly
_atom_site_disorder_group
U1 U 0.50446(2) 0.26521(2) 0.60971(2) 0.02797(10) Uani 1 1 d . . . . .
O3 O 0.5873(3) 0.32170(18) 0.6526(2) 0.0300(15) Uani 1 1 d . . . . .
O1 O 0.3828(3) 0.25830(18) 0.6404(2) 0.0311(14) Uani 1 1 d . . . . .
O2 O 0.5715(3) 0.19809(18) 0.6280(2) 0.0317(14) Uani 1 1 d . . . . .
O4 O 0.4681(4) 0.2951(2) 0.4915(3) 0.0457(16) Uani 1 1 d . . . . .
C11 C 0.2468(5) 0.2151(3) 0.6517(4) 0.021(2) Uani 1 1 d . . . . .
C621 C 0.6997(5) 0.2669(3) 0.5240(4) 0.048(2) Uani 1 1 d . . . . .
H62A H 0.642111 0.271245 0.524116 0.071 Uiso 1 1 calc GR . . . .
H62B H 0.714337 0.234442 0.536442 0.071 Uiso 1 1 calc GR . . . .
H62C H 0.713101 0.273210 0.480250 0.071 Uiso 1 1 calc GR . . . .
C620 C 0.7466(5) 0.3015(3) 0.5738(4) 0.035(2) Uani 1 1 d . . . . .
H620 H 0.735130 0.292785 0.618388 0.043 Uiso 1 1 calc R . . . .
C321 C 0.5577(5) 0.1721(3) 0.4439(4) 0.052(3) Uani 1 1 d . . . . .
H32A H 0.568641 0.203137 0.463733 0.077 Uiso 1 1 calc GR . . . .
H32B H 0.501489 0.170410 0.424367 0.077 Uiso 1 1 calc GR . . . .
H32C H 0.592090 0.167182 0.409953 0.077 Uiso 1 1 calc GR . . . .
C26 C 0.2591(5) 0.3049(3) 0.7602(4) 0.036(2) Uani 1 1 d . . . . .
C32 C 0.6627(5) 0.1346(3) 0.5301(4) 0.028(2) Uani 1 1 d . . . . .
C21 C 0.2786(5) 0.3062(3) 0.6949(4) 0.030(2) Uani 1 1 d . . . . .
C420 C 0.6358(5) 0.2087(3) 0.7816(4) 0.043(2) Uani 1 1 d . . . . .
H420 H 0.649297 0.220440 0.738867 0.051 Uiso 1 1 calc R . . . .
C15 C 0.2113(5) 0.1340(3) 0.6815(4) 0.031(2) Uani 1 1 d . . . . .
H15 H 0.227980 0.104258 0.699411 0.038 Uiso 1 1 calc R . . . .
C62 C 0.7194(5) 0.3538(3) 0.5603(4) 0.034(2) Uani 1 1 d . . . . .
C12 C 0.1637(5) 0.2212(3) 0.6277(4) 0.028(2) Uani 1 1 d . . . . .
C22 C 0.2693(5) 0.3506(3) 0.6606(4) 0.029(2) Uani 1 1 d . . . . .
C56 C 0.6101(6) 0.3864(3) 0.7825(4) 0.032(2) Uani 1 1 d . . . . .
C23 C 0.2390(5) 0.3902(3) 0.6903(4) 0.039(2) Uani 1 1 d . . . . .
H23 H 0.233636 0.419187 0.667223 0.047 Uiso 1 1 calc R . . . .
C31 C 0.6874(5) 0.1462(3) 0.5979(4) 0.027(2) Uani 1 1 d . . . . .
C52 C 0.7519(6) 0.3688(3) 0.7732(4) 0.036(2) Uani 1 1 d . . . . .
B1 B 0.3084(6) 0.2598(4) 0.6595(4) 0.028(2) Uani 1 1 d . . . . .
C51 C 0.6697(5) 0.3718(3) 0.7433(4) 0.026(2) Uani 1 1 d . . . . .
C45 C 0.5950(5) 0.0570(3) 0.7711(5) 0.042(3) Uani 1 1 d . . . . .
H45 H 0.585347 0.024069 0.769508 0.050 Uiso 1 1 calc R . . . .
C520 C 0.8212(6) 0.3555(3) 0.7359(4) 0.043(3) Uani 1 1 d . . . . .
H520 H 0.797027 0.343828 0.692012 0.052 Uiso 1 1 calc R . . . .
C320 C 0.5752(5) 0.1329(3) 0.4978(4) 0.038(2) Uani 1 1 d . . . . .
H320 H 0.540373 0.139056 0.532266 0.045 Uiso 1 1 calc R . . . .
C42 C 0.6224(5) 0.1554(3) 0.7751(4) 0.030(2) Uani 1 1 d . . . . .
C41 C 0.6138(5) 0.1316(3) 0.7130(4) 0.029(2) Uani 1 1 d . . . . .
C43 C 0.6170(5) 0.1284(3) 0.8321(4) 0.037(2) Uani 1 1 d . . . . .
H43 H 0.623272 0.144384 0.872798 0.045 Uiso 1 1 calc R . . . .
C560 C 0.5210(5) 0.3948(3) 0.7549(4) 0.041(2) Uani 1 1 d . . . . .
H560 H 0.516145 0.390847 0.706513 0.050 Uiso 1 1 calc R . . . .
C35 C 0.8276(6) 0.1349(3) 0.5809(4) 0.041(2) Uani 1 1 d . . . . .
H35 H 0.882651 0.135338 0.598298 0.049 Uiso 1 1 calc R . . . .
C422 C 0.5581(5) 0.2343(3) 0.7949(5) 0.067(3) Uani 1 1 d . . . . .
H42A H 0.515611 0.228760 0.758468 0.100 Uiso 1 1 calc GR . . . .
H42B H 0.568398 0.268161 0.799452 0.100 Uiso 1 1 calc GR . . . .
H42C H 0.541396 0.222155 0.835274 0.100 Uiso 1 1 calc GR . . . .
C16 C 0.2706(5) 0.1692(3) 0.6775(4) 0.030(2) Uani 1 1 d . . . . .
C36 C 0.7697(5) 0.1455(3) 0.6228(4) 0.028(2) Uani 1 1 d . . . . .
C14 C 0.1300(5) 0.1410(3) 0.6606(4) 0.033(2) Uani 1 1 d . . . . .
C322 C 0.5513(5) 0.0845(3) 0.4665(4) 0.057(3) Uani 1 1 d . . . . .
H32D H 0.493059 0.082936 0.455251 0.086 Uiso 1 1 calc GR . . . .
H32E H 0.569264 0.059354 0.497533 0.086 Uiso 1 1 calc GR . . . .
H32F H 0.576544 0.080484 0.426910 0.086 Uiso 1 1 calc GR . . . .
C44 C 0.6030(6) 0.0800(3) 0.8322(5) 0.048(3) Uani 1 1 d . . . . .
C61 C 0.6795(5) 0.3808(3) 0.6048(4) 0.033(2) Uani 1 1 d . . . . .
C220 C 0.2933(6) 0.3562(3) 0.5907(4) 0.037(2) Uani 1 1 d . . . . .
H220 H 0.302225 0.323999 0.573510 0.044 Uiso 1 1 calc R . . . .
C221 C 0.3735(6) 0.3839(3) 0.5942(4) 0.054(3) Uani 1 1 d . . . . .
H22A H 0.367365 0.414865 0.613874 0.081 Uiso 1 1 calc GR . . . .
H22B H 0.387398 0.388002 0.550111 0.081 Uiso 1 1 calc GR . . . .
H22C H 0.416062 0.366425 0.620884 0.081 Uiso 1 1 calc GR . . . .
C600 C 0.4049(6) 0.2759(3) 0.4441(5) 0.064(3) Uani 1 1 d . U . . .
H60A H 0.427605 0.266193 0.404462 0.077 Uiso 1 1 calc R . . . .
H60B H 0.364286 0.300514 0.431356 0.077 Uiso 1 1 calc R . . . .
C360 C 0.8018(5) 0.1569(3) 0.6950(4) 0.036(2) Uani 1 1 d . . . . .
H360 H 0.756575 0.171360 0.714561 0.043 Uiso 1 1 calc R . . . .
C63 C 0.7393(6) 0.3747(3) 0.5018(4) 0.044(3) Uani 1 1 d . . . . .
H63 H 0.766047 0.356555 0.472936 0.053 Uiso 1 1 calc R . . . .
C46 C 0.6009(5) 0.0816(3) 0.7117(4) 0.034(2) Uani 1 1 d . . . . .
C24 C 0.2165(5) 0.3879(3) 0.7534(5) 0.041(2) Uani 1 1 d . . . . .
C34 C 0.8057(6) 0.1235(3) 0.5140(4) 0.036(2) Uani 1 1 d . . . . .
C362 C 0.8718(5) 0.1926(3) 0.7045(4) 0.052(3) Uani 1 1 d . . . . .
H36A H 0.919077 0.178604 0.689398 0.078 Uiso 1 1 calc GR . . . .
H36B H 0.884203 0.200621 0.750856 0.078 Uiso 1 1 calc GR . . . .
H36C H 0.856475 0.221119 0.679304 0.078 Uiso 1 1 calc GR . . . .
C55 C 0.6330(6) 0.3957(3) 0.8498(5) 0.045(3) Uani 1 1 d . . . . .
H55 H 0.593024 0.404477 0.875571 0.054 Uiso 1 1 calc R . . . .
C460 C 0.5892(6) 0.0534(3) 0.6470(4) 0.043(3) Uani 1 1 d . . . . .
H460 H 0.580929 0.076574 0.610398 0.052 Uiso 1 1 calc R . . . .
C660 C 0.6201(6) 0.4625(3) 0.6332(5) 0.048(3) Uani 1 1 d . . . . .
H660 H 0.603107 0.442240 0.668384 0.057 Uiso 1 1 calc R . . . .
C140 C 0.0667(5) 0.1018(3) 0.6686(4) 0.041(2) Uani 1 1 d . . . . .
H140 H 0.012883 0.114485 0.650824 0.050 Uiso 1 1 calc R . . . .
C141 C 0.0821(6) 0.0574(3) 0.6278(5) 0.069(3) Uani 1 1 d . . . . .
H14A H 0.081740 0.066448 0.582000 0.103 Uiso 1 1 calc GR . . . .
H14B H 0.039958 0.034177 0.630946 0.103 Uiso 1 1 calc GR . . . .
H14C H 0.134173 0.043843 0.644621 0.103 Uiso 1 1 calc GR . . . .
C260 C 0.2730(5) 0.2593(3) 0.8017(4) 0.042(2) Uani 1 1 d . . . . .
H260 H 0.300522 0.236308 0.775832 0.050 Uiso 1 1 calc R . . . .
C33 C 0.7243(6) 0.1235(3) 0.4908(4) 0.033(2) Uani 1 1 d . . . . .
H33 H 0.708438 0.115645 0.446335 0.040 Uiso 1 1 calc R . . . .
C561 C 0.4621(5) 0.3586(3) 0.7803(4) 0.055(3) Uani 1 1 d . . . . .
H56A H 0.473048 0.327074 0.764684 0.082 Uiso 1 1 calc GR . . . .
H56B H 0.406842 0.367440 0.763833 0.082 Uiso 1 1 calc GR . . . .
H56C H 0.469559 0.358850 0.828063 0.082 Uiso 1 1 calc GR . . . .
C25 C 0.2280(5) 0.3453(3) 0.7887(4) 0.046(3) Uani 1 1 d . . . . .
H25 H 0.214890 0.343639 0.831789 0.055 Uiso 1 1 calc R . . . .
C622 C 0.8376(5) 0.2948(3) 0.5721(4) 0.061(3) Uani 1 1 d . . . . .
H62D H 0.851920 0.261761 0.580696 0.092 Uiso 1 1 calc GR . . . .
H62E H 0.867740 0.314680 0.605490 0.092 Uiso 1 1 calc GR . . . .
H62F H 0.850536 0.303712 0.528997 0.092 Uiso 1 1 calc GR . . . .
C661 C 0.5437(6) 0.4850(4) 0.5977(5) 0.078(4) Uani 1 1 d . . . . .
H66A H 0.557698 0.507268 0.564960 0.117 Uiso 1 1 calc GR . . . .
H66B H 0.515555 0.501588 0.629243 0.117 Uiso 1 1 calc GR . . . .
H66C H 0.508878 0.460387 0.576088 0.117 Uiso 1 1 calc GR . . . .
C13 C 0.1073(5) 0.1846(3) 0.6322(4) 0.037(2) Uani 1 1 d . . . . .
H13 H 0.052809 0.189882 0.615597 0.044 Uiso 1 1 calc R . . . .
C53 C 0.7712(5) 0.3788(3) 0.8405(4) 0.042(2) Uani 1 1 d . . . . .
H53 H 0.825244 0.376452 0.860164 0.051 Uiso 1 1 calc R . . . .
C461 C 0.5157(6) 0.0205(3) 0.6399(4) 0.062(3) Uani 1 1 d . . . . .
H46A H 0.525777 -0.005799 0.670624 0.092 Uiso 1 1 calc GR . . . .
H46B H 0.505875 0.008252 0.595259 0.092 Uiso 1 1 calc GR . . . .
H46C H 0.468696 0.038071 0.649408 0.092 Uiso 1 1 calc GR . . . .
C66 C 0.6625(5) 0.4291(3) 0.5884(4) 0.040(2) Uani 1 1 d . . . . .
C421 C 0.7054(5) 0.2230(3) 0.8350(4) 0.051(3) Uani 1 1 d . . . . .
H42D H 0.692905 0.213094 0.877811 0.077 Uiso 1 1 calc GR . . . .
H42E H 0.712318 0.257193 0.834562 0.077 Uiso 1 1 calc GR . . . .
H42F H 0.754826 0.207673 0.826234 0.077 Uiso 1 1 calc GR . . . .
C340 C 0.8697(6) 0.1112(4) 0.4685(4) 0.049(3) Uani 1 1 d . . . . .
H340 H 0.844507 0.116924 0.422520 0.059 Uiso 1 1 calc R . . . .
C54 C 0.7118(6) 0.3924(3) 0.8794(4) 0.049(3) Uani 1 1 d . . . . .
B3 B 0.6443(6) 0.3568(4) 0.6676(5) 0.036(3) Uani 1 1 d . . . . .
C562 C 0.4929(6) 0.4460(3) 0.7680(4) 0.058(3) Uani 1 1 d . . . . .
H56D H 0.487728 0.449508 0.814343 0.088 Uiso 1 1 calc GR . . . .
H56E H 0.441048 0.451954 0.741691 0.088 Uiso 1 1 calc GR . . . .
H56F H 0.532350 0.468569 0.756126 0.088 Uiso 1 1 calc GR . . . .
C120 C 0.1301(5) 0.2671(3) 0.5933(4) 0.042(2) Uani 1 1 d . . . . .
H120 H 0.176898 0.288336 0.590972 0.050 Uiso 1 1 calc R . . . .
C160 C 0.3596(6) 0.1565(3) 0.6971(5) 0.048(3) Uani 1 1 d . . . . .
H160 H 0.389502 0.186741 0.705733 0.058 Uiso 1 1 calc R . . . .
C64 C 0.7200(7) 0.4215(4) 0.4864(5) 0.061(3) Uani 1 1 d . . . . .
C65 C 0.6823(6) 0.4481(3) 0.5298(5) 0.054(3) Uani 1 1 d . . . . .
H65 H 0.669591 0.480030 0.519655 0.065 Uiso 1 1 calc R . . . .
C162 C 0.3918(6) 0.1323(3) 0.6379(5) 0.071(3) Uani 1 1 d . . . . .
H16A H 0.362642 0.102911 0.627248 0.107 Uiso 1 1 calc GR . . . .
H16B H 0.448910 0.125566 0.649283 0.107 Uiso 1 1 calc GR . . . .
H16C H 0.383899 0.153394 0.600065 0.107 Uiso 1 1 calc GR . . . .
B2 B 0.6214(6) 0.1607(3) 0.6452(5) 0.029(3) Uani 1 1 d . . . . .
C540 C 0.7353(8) 0.4005(5) 0.9552(6) 0.092(3) Uani 1 1 d . . . . .
H540 H 0.794907 0.398354 0.964514 0.110 Uiso 1 1 calc R . . . .
C541 C 0.7022(7) 0.3612(4) 0.9923(5) 0.082(4) Uani 1 1 d . . . . .
H54A H 0.643748 0.360674 0.982080 0.123 Uiso 1 1 calc GR . . . .
H54B H 0.717288 0.366154 1.039229 0.123 Uiso 1 1 calc GR . . . .
H54C H 0.723967 0.331100 0.979711 0.123 Uiso 1 1 calc GR . . . .
C240 C 0.1780(6) 0.4309(3) 0.7839(5) 0.056(3) Uani 1 1 d . . . . .
H240 H 0.161059 0.420336 0.826067 0.067 Uiso 1 1 calc R . . . .
C161 C 0.3774(6) 0.1265(3) 0.7585(5) 0.088(4) Uani 1 1 d . . . . .
H16D H 0.357046 0.142354 0.794954 0.132 Uiso 1 1 calc GR . . . .
H16E H 0.435345 0.122091 0.769020 0.132 Uiso 1 1 calc GR . . . .
H16F H 0.351361 0.095823 0.751054 0.132 Uiso 1 1 calc GR . . . .
C262 C 0.3289(6) 0.2679(3) 0.8670(4) 0.062(3) Uani 1 1 d . . . . .
H26A H 0.378677 0.282645 0.857929 0.093 Uiso 1 1 calc GR . . . .
H26B H 0.341137 0.237766 0.889201 0.093 Uiso 1 1 calc GR . . . .
H26C H 0.302139 0.288622 0.895079 0.093 Uiso 1 1 calc GR . . . .
C440 C 0.5964(8) 0.0530(4) 0.8962(5) 0.075(4) Uani 1 1 d . . . . .
H440 H 0.646738 0.060041 0.926101 0.090 Uiso 1 1 calc R . . . .
C361 C 0.8260(6) 0.1113(3) 0.7346(4) 0.059(3) Uani 1 1 d . . . . .
H36D H 0.778130 0.092541 0.738249 0.088 Uiso 1 1 calc GR . . . .
H36E H 0.852107 0.119754 0.778302 0.088 Uiso 1 1 calc GR . . . .
H36F H 0.863099 0.092900 0.712148 0.088 Uiso 1 1 calc GR . . . .
C342 C 0.8897(7) 0.0586(4) 0.4748(5) 0.089(4) Uani 1 1 d . . . . .
H34A H 0.908190 0.050973 0.520545 0.133 Uiso 1 1 calc GR . . . .
H34B H 0.931879 0.051045 0.448264 0.133 Uiso 1 1 calc GR . . . .
H34C H 0.841775 0.040071 0.459481 0.133 Uiso 1 1 calc GR . . . .
C601 C 0.3645(6) 0.2330(4) 0.4723(4) 0.070(3) Uani 1 1 d . U . . .
H60C H 0.323676 0.220017 0.438803 0.106 Uiso 1 1 calc GR . . . .
H60D H 0.339492 0.242920 0.510050 0.106 Uiso 1 1 calc GR . . . .
H60E H 0.404931 0.208877 0.485789 0.106 Uiso 1 1 calc GR . . . .
C602 C 0.5066(7) 0.3372(4) 0.4680(5) 0.073(4) Uani 1 1 d . . . . .
H60F H 0.526799 0.355056 0.507984 0.087 Uiso 0.33 1 calc R . P A 1
H60G H 0.554664 0.325198 0.450769 0.087 Uiso 0.33 1 calc R . P A 1
H60H H 0.467578 0.363344 0.465046 0.087 Uiso 0.66 1 calc R . P B 2
H60I H 0.552022 0.346031 0.501337 0.087 Uiso 0.66 1 calc R . P B 2
C242 C 0.2383(7) 0.4716(3) 0.7993(5) 0.088(4) Uani 1 1 d . . . . .
H24A H 0.287391 0.459640 0.824664 0.132 Uiso 1 1 calc GR . . . .
H24B H 0.214755 0.495832 0.824511 0.132 Uiso 1 1 calc GR . . . .
H24C H 0.250818 0.485276 0.758390 0.132 Uiso 1 1 calc GR . . . .
C142 C 0.0651(7) 0.0897(4) 0.7406(5) 0.088(4) Uani 1 1 d . . . . .
H14D H 0.117348 0.077335 0.759500 0.132 Uiso 1 1 calc GR . . . .
H14E H 0.023789 0.066011 0.744077 0.132 Uiso 1 1 calc GR . . . .
H14F H 0.053127 0.118157 0.764237 0.132 Uiso 1 1 calc GR . . . .
C261 C 0.1920(6) 0.2367(3) 0.8136(4) 0.065(3) Uani 1 1 d . . . . .
H26D H 0.166807 0.256197 0.844066 0.098 Uiso 1 1 calc GR . . . .
H26E H 0.201818 0.205128 0.831971 0.098 Uiso 1 1 calc GR . . . .
H26F H 0.156390 0.234478 0.772053 0.098 Uiso 1 1 calc GR . . . .
C341 C 0.9455(6) 0.1421(4) 0.4807(5) 0.072(3) Uani 1 1 d . . . . .
H34D H 0.930297 0.175345 0.476863 0.108 Uiso 1 1 calc GR . . . .
H34E H 0.980873 0.134559 0.448312 0.108 Uiso 1 1 calc GR . . . .
H34F H 0.973449 0.135971 0.524561 0.108 Uiso 1 1 calc GR . . . .
C121 C 0.0903(6) 0.2589(3) 0.5222(4) 0.074(3) Uani 1 1 d . . . . .
H12A H 0.127111 0.241577 0.498200 0.111 Uiso 1 1 calc GR . . . .
H12B H 0.077387 0.289282 0.500998 0.111 Uiso 1 1 calc GR . . . .
H12C H 0.041061 0.240625 0.522419 0.111 Uiso 1 1 calc GR . . . .
C441 C 0.5901(9) 0.0009(4) 0.8932(6) 0.128(6) Uani 1 1 d . . . . .
H44A H 0.543384 -0.008015 0.862138 0.192 Uiso 1 1 calc GR . . . .
H44B H 0.584111 -0.011349 0.936528 0.192 Uiso 1 1 calc GR . . . .
H44C H 0.638531 -0.012150 0.879003 0.192 Uiso 1 1 calc GR . . . .
C521 C 0.8753(7) 0.3164(4) 0.7677(5) 0.085(4) Uani 1 1 d . . . . .
H52A H 0.901225 0.326887 0.810557 0.128 Uiso 1 1 calc GR . . . .
H52B H 0.916238 0.308906 0.739964 0.128 Uiso 1 1 calc GR . . . .
H52C H 0.843196 0.288276 0.772959 0.128 Uiso 1 1 calc GR . . . .
C462 C 0.6653(6) 0.0240(3) 0.6386(5) 0.069(3) Uani 1 1 d . . . . .
H46D H 0.711321 0.045036 0.639348 0.104 Uiso 1 1 calc GR . . . .
H46E H 0.656603 0.007239 0.596775 0.104 Uiso 1 1 calc GR . . . .
H46F H 0.675564 0.001166 0.674238 0.104 Uiso 1 1 calc GR . . . .
C522 C 0.8728(7) 0.3983(4) 0.7248(6) 0.099(5) Uani 1 1 d . . . . .
H52D H 0.839800 0.421876 0.699099 0.148 Uiso 1 1 calc GR . . . .
H52E H 0.916494 0.388545 0.701091 0.148 Uiso 1 1 calc GR . . . .
H52F H 0.894992 0.411817 0.766925 0.148 Uiso 1 1 calc GR . . . .
C122 C 0.0716(6) 0.2940(3) 0.6332(5) 0.071(3) Uani 1 1 d . . . . .
H12D H 0.022967 0.275291 0.633976 0.106 Uiso 1 1 calc GR . . . .
H12E H 0.057516 0.324429 0.612489 0.106 Uiso 1 1 calc GR . . . .
H12F H 0.097740 0.299061 0.677893 0.106 Uiso 1 1 calc GR . . . .
C222 C 0.2268(6) 0.3809(3) 0.5415(4) 0.062(3) Uani 1 1 d . . . . .
H22D H 0.176422 0.363581 0.540061 0.093 Uiso 1 1 calc GR . . . .
H22E H 0.243323 0.381341 0.497909 0.093 Uiso 1 1 calc GR . . . .
H22F H 0.219294 0.413257 0.555891 0.093 Uiso 1 1 calc GR . . . .
C241 C 0.1043(7) 0.4487(4) 0.7407(6) 0.121(6) Uani 1 1 d . . . . .
H24D H 0.118755 0.457844 0.698151 0.181 Uiso 1 1 calc GR . . . .
H24E H 0.082537 0.475920 0.761240 0.181 Uiso 1 1 calc GR . . . .
H24F H 0.063932 0.423679 0.734622 0.181 Uiso 1 1 calc GR . . . .
C662 C 0.6784(7) 0.4991(4) 0.6677(6) 0.108(5) Uani 1 1 d . . . . .
H66D H 0.693793 0.521364 0.635441 0.162 Uiso 1 1 calc GR . . . .
H66E H 0.726243 0.483157 0.689441 0.162 Uiso 1 1 calc GR . . . .
H66F H 0.652332 0.516149 0.700139 0.162 Uiso 1 1 calc GR . . . .
C641 C 0.6785(9) 0.4731(5) 0.3867(7) 0.157(7) Uani 1 1 d . . . . .
H64A H 0.626204 0.457563 0.381180 0.235 Uiso 1 1 calc GR . . . .
H64B H 0.691490 0.483005 0.344025 0.235 Uiso 1 1 calc GR . . . .
H64C H 0.676992 0.500690 0.414882 0.235 Uiso 1 1 calc GR . . . .
C442 C 0.5289(9) 0.0735(5) 0.9288(6) 0.149(7) Uani 1 1 d . . . . .
H44D H 0.536315 0.107529 0.933857 0.224 Uiso 1 1 calc GR . . . .
H44E H 0.529002 0.059001 0.971765 0.224 Uiso 1 1 calc GR . . . .
H44F H 0.477637 0.067142 0.901729 0.224 Uiso 1 1 calc GR . . . .
C640 C 0.7396(9) 0.4403(5) 0.4166(6) 0.092(3) Uani 1 1 d . . . . .
H640 H 0.739627 0.412508 0.386981 0.110 Uiso 1 1 calc R . . . .
C542 C 0.7130(10) 0.4475(5) 0.9756(6) 0.147(7) Uani 1 1 d . . . . .
H54D H 0.738094 0.471291 0.950796 0.220 Uiso 1 1 calc GR . . . .
H54E H 0.731392 0.451568 1.022276 0.220 Uiso 1 1 calc GR . . . .
H54F H 0.654771 0.450985 0.967365 0.220 Uiso 1 1 calc GR . . . .
C642 C 0.8132(10) 0.4595(8) 0.4233(8) 0.254(13) Uani 1 1 d . . . . .
H64D H 0.812826 0.489376 0.446904 0.381 Uiso 1 1 calc GR . . . .
H64E H 0.828829 0.465212 0.380055 0.381 Uiso 1 1 calc GR . . . .
H64F H 0.851515 0.437960 0.447728 0.381 Uiso 1 1 calc GR . . . .
C603 C 0.477(3) 0.3688(12) 0.4262(19) 0.113(17) Uani 0.33 1 d . . P C 1
H60J H 0.470352 0.355329 0.382195 0.170 Uiso 0.33 1 calc GR . P C 1
H60K H 0.513093 0.395815 0.428126 0.170 Uiso 0.33 1 calc GR . P C 1
H60L H 0.424690 0.378978 0.436786 0.170 Uiso 0.33 1 calc GR . P C 1
C604 C 0.5360(9) 0.3332(6) 0.4062(7) 0.064(5) Uani 0.67 1 d . . P C 2
H60M H 0.575033 0.307556 0.408104 0.095 Uiso 0.67 1 calc GR . P C 2
H60N H 0.561700 0.362786 0.396341 0.095 Uiso 0.67 1 calc GR . P C 2
H60O H 0.491310 0.326602 0.371906 0.095 Uiso 0.67 1 calc GR . P C 2

loop_
_atom_site_aniso_label
_atom_site_aniso_U_11
_atom_site_aniso_U_22
_atom_site_aniso_U_33
_atom_site_aniso_U_23
_atom_site_aniso_U_13
_atom_site_aniso_U_12
U1 0.02689(18) 0.02738(17) 0.02994(18) -0.0007(2) 0.00495(13) 0.0003(2)
O3 0.027(4) 0.036(4) 0.028(3) -0.004(3) 0.003(3) -0.008(3)
O1 0.026(3) 0.029(3) 0.039(3) 0.003(3) 0.010(3) -0.002(3)
O2 0.026(4) 0.033(4) 0.034(4) 0.001(3) -0.002(3) 0.001(3)
O4 0.046(4) 0.049(4) 0.041(4) 0.001(3) 0.004(3) -0.013(3)
C11 0.016(5) 0.024(5) 0.025(5) -0.004(4) 0.010(4) 0.002(4)
C621 0.055(6) 0.051(6) 0.040(6) -0.003(6) 0.014(5) -0.003(6)
C620 0.034(6) 0.052(6) 0.021(5) 0.001(5) 0.010(4) 0.000(5)
C321 0.046(7) 0.060(7) 0.046(7) -0.002(5) -0.005(5) 0.006(5)
C26 0.035(6) 0.037(6) 0.036(6) -0.002(5) 0.009(5) -0.011(5)
C32 0.030(6) 0.024(5) 0.033(6) -0.009(4) 0.012(5) -0.001(4)
C21 0.024(6) 0.037(6) 0.028(6) 0.006(4) 0.000(4) 0.003(4)
C420 0.044(7) 0.048(6) 0.037(6) -0.013(5) 0.008(5) 0.004(5)
C15 0.026(6) 0.026(5) 0.039(6) 0.012(4) -0.003(5) 0.008(5)
C62 0.034(6) 0.037(6) 0.031(6) -0.001(5) 0.003(5) -0.011(5)
C12 0.032(6) 0.018(5) 0.035(5) 0.000(4) 0.012(4) 0.003(4)
C22 0.020(5) 0.032(6) 0.033(6) -0.005(5) 0.000(4) -0.004(4)
C56 0.032(6) 0.037(6) 0.027(6) -0.005(4) 0.005(5) -0.009(5)
C23 0.046(7) 0.037(6) 0.034(6) 0.005(5) 0.008(5) -0.005(5)
C31 0.032(6) 0.012(5) 0.033(6) 0.004(4) -0.005(5) 0.002(4)
C52 0.039(7) 0.038(6) 0.029(6) 0.005(4) -0.002(5) -0.008(5)
B1 0.032(6) 0.033(6) 0.019(5) 0.018(5) -0.001(5) 0.011(6)
C51 0.023(6) 0.023(5) 0.032(6) 0.005(4) 0.003(5) 0.001(4)
C45 0.048(7) 0.032(6) 0.044(7) 0.002(5) 0.001(5) -0.008(5)
C520 0.030(6) 0.066(7) 0.033(6) -0.009(5) -0.001(5) -0.007(6)
C320 0.033(6) 0.046(6) 0.033(6) -0.019(5) 0.002(5) -0.008(5)
C42 0.019(5) 0.032(5) 0.037(6) -0.002(5) 0.002(4) -0.001(4)
C41 0.013(5) 0.038(6) 0.035(6) -0.004(5) -0.001(4) 0.005(4)
C43 0.041(6) 0.039(6) 0.031(6) -0.003(5) 0.003(5) -0.001(5)
C560 0.043(7) 0.043(6) 0.038(6) -0.009(5) 0.008(5) 0.004(5)
C35 0.030(6) 0.054(7) 0.039(7) 0.006(5) 0.007(5) 0.002(5)
C422 0.063(7) 0.046(6) 0.087(8) -0.020(7) -0.005(6) 0.007(7)
C16 0.030(6) 0.032(6) 0.028(6) -0.002(4) -0.001(4) 0.010(5)
C36 0.032(6) 0.028(5) 0.025(5) 0.007(4) 0.005(5) 0.001(4)
C14 0.024(6) 0.039(6) 0.033(6) 0.006(4) -0.005(4) 0.001(5)
C322 0.047(7) 0.063(7) 0.060(7) -0.020(6) 0.000(6) -0.021(6)
C44 0.045(7) 0.047(7) 0.050(7) 0.010(6) 0.003(5) -0.007(5)
C61 0.038(6) 0.034(6) 0.027(6) 0.000(5) 0.005(5) -0.010(5)
C220 0.058(7) 0.029(5) 0.022(6) 0.000(4) 0.002(5) 0.002(5)
C221 0.073(9) 0.050(7) 0.041(6) 0.008(5) 0.019(6) -0.003(6)
C600 0.054(7) 0.074(8) 0.056(7) 0.000(5) -0.026(5) -0.014(6)
C360 0.017(6) 0.054(7) 0.038(6) -0.001(5) 0.006(5) 0.003(5)
C63 0.062(8) 0.039(6) 0.037(6) -0.006(5) 0.026(5) -0.011(6)
C46 0.025(6) 0.030(5) 0.048(6) 0.001(5) 0.007(5) -0.001(4)
C24 0.040(7) 0.043(6) 0.043(6) -0.014(5) 0.013(5) 0.002(5)
C34 0.044(7) 0.032(6) 0.034(6) -0.003(5) 0.008(5) 0.004(5)
C362 0.059(8) 0.052(7) 0.041(6) -0.001(5) -0.007(5) -0.003(6)
C55 0.046(7) 0.056(7) 0.036(7) -0.005(5) 0.011(6) -0.002(6)
C460 0.045(7) 0.036(6) 0.051(7) -0.007(5) 0.013(5) -0.008(5)
C660 0.055(8) 0.043(6) 0.047(7) 0.009(5) 0.012(6) -0.004(6)
C140 0.029(6) 0.041(6) 0.056(7) 0.002(5) 0.013(5) -0.011(5)
C141 0.060(8) 0.051(7) 0.097(9) -0.001(6) 0.016(7) -0.012(6)
C260 0.052(6) 0.043(6) 0.031(5) -0.003(5) 0.011(5) -0.009(5)
C33 0.039(7) 0.031(6) 0.028(6) -0.004(4) 0.000(5) -0.005(5)
C561 0.039(7) 0.063(7) 0.065(7) -0.011(6) 0.016(6) -0.011(6)
C25 0.053(7) 0.050(7) 0.038(6) -0.003(5) 0.019(5) -0.009(5)
C622 0.046(7) 0.087(8) 0.053(7) 0.009(6) 0.014(6) 0.012(6)
C661 0.073(9) 0.095(9) 0.066(8) 0.017(7) 0.009(7) 0.033(7)
C13 0.020(6) 0.045(6) 0.042(6) -0.003(5) -0.003(5) 0.005(5)
C53 0.027(6) 0.059(7) 0.039(7) 0.004(5) 0.000(5) -0.005(5)
C461 0.069(8) 0.050(7) 0.070(8) -0.016(5) 0.023(7) -0.015(6)
C66 0.041(7) 0.046(6) 0.033(6) -0.003(5) 0.004(5) -0.005(5)
C421 0.048(7) 0.059(7) 0.047(6) -0.020(5) 0.010(5) -0.006(5)
C340 0.043(7) 0.075(8) 0.031(6) -0.009(5) 0.008(5) 0.014(6)
C54 0.048(7) 0.071(7) 0.023(6) -0.013(5) -0.013(5) -0.012(6)
B3 0.020(7) 0.040(7) 0.047(8) 0.004(6) -0.002(6) 0.012(5)
C562 0.070(8) 0.050(7) 0.059(7) -0.007(5) 0.023(6) 0.021(6)
C120 0.028(5) 0.030(5) 0.062(6) 0.006(6) -0.013(5) -0.005(5)
C160 0.032(7) 0.035(6) 0.072(8) 0.013(5) -0.010(6) -0.005(5)
C64 0.086(9) 0.046(7) 0.058(8) 0.014(6) 0.039(7) -0.018(6)
C65 0.070(8) 0.033(6) 0.060(8) 0.012(5) 0.008(6) 0.000(6)
C162 0.030(7) 0.069(8) 0.117(10) -0.016(7) 0.019(7) 0.008(6)
B2 0.017(6) 0.028(6) 0.038(7) -0.010(5) -0.008(5) -0.009(5)
C540 0.090(8) 0.097(7) 0.093(8) 0.053(6) 0.033(6) 0.002(6)
C541 0.097(10) 0.110(10) 0.034(7) -0.004(7) -0.005(7) 0.004(8)
C240 0.055(8) 0.052(7) 0.064(8) -0.014(6) 0.023(6) 0.006(6)
C161 0.031(7) 0.073(8) 0.144(12) 0.053(8) -0.040(7) -0.011(6)
C262 0.081(8) 0.061(7) 0.041(6) 0.012(6) 0.006(6) -0.015(7)
C440 0.110(11) 0.080(9) 0.037(7) 0.008(6) 0.014(7) -0.038(8)
C361 0.062(8) 0.052(7) 0.054(7) 0.016(6) -0.023(6) -0.012(6)
C342 0.095(11) 0.081(9) 0.092(10) -0.024(7) 0.021(8) 0.031(8)
C601 0.063(8) 0.082(7) 0.063(7) -0.010(7) -0.002(6) -0.029(7)
C602 0.091(10) 0.080(9) 0.042(8) 0.015(7) -0.008(7) -0.027(8)
C242 0.113(12) 0.053(8) 0.102(10) -0.033(7) 0.029(8) 0.003(8)
C142 0.080(10) 0.113(10) 0.074(9) 0.032(7) 0.017(7) -0.038(8)
C261 0.090(9) 0.047(6) 0.061(7) 0.001(6) 0.020(6) -0.021(7)
C341 0.036(7) 0.132(10) 0.052(7) -0.008(7) 0.020(6) -0.007(7)
C121 0.077(8) 0.059(7) 0.075(8) 0.022(6) -0.032(6) -0.021(7)
C441 0.217(18) 0.092(11) 0.082(10) 0.036(8) 0.046(10) -0.050(11)
C521 0.093(10) 0.088(9) 0.080(9) 0.015(7) 0.032(7) 0.056(8)
C462 0.086(10) 0.053(7) 0.076(8) -0.018(6) 0.035(7) 0.005(7)
C522 0.075(10) 0.069(8) 0.168(13) -0.001(8) 0.074(9) -0.020(7)
C122 0.054(8) 0.049(7) 0.107(9) 0.007(6) 0.002(7) 0.013(6)
C222 0.092(9) 0.053(7) 0.041(7) 0.015(5) 0.008(6) 0.020(6)
C241 0.062(10) 0.143(13) 0.158(14) -0.072(10) 0.016(9) 0.050(9)
C662 0.094(11) 0.080(9) 0.149(13) -0.073(9) 0.012(9) -0.018(8)
C641 0.166(17) 0.209(18) 0.109(13) 0.079(12) 0.067(12) 0.020(14)
C442 0.171(17) 0.187(16) 0.106(12) 0.084(11) 0.075(12) 0.031(13)
C640 0.090(8) 0.097(7) 0.093(8) 0.053(6) 0.033(6) 0.002(6)
C542 0.26(2) 0.115(13) 0.065(10) -0.016(9) 0.031(11) -0.072(13)
C642 0.094(15) 0.51(4) 0.161(17) 0.20(2) 0.020(13) -0.027(19)
C603 0.18(5) 0.07(3) 0.07(3) 0.03(2) -0.06(3) 0.02(3)
C604 0.070(13) 0.097(14) 0.027(10) 0.003(9) 0.017(9) -0.006(10)

loop_
_atom_type_symbol
_atom_type_description
_atom_type_scat_dispersion_real
_atom_type_scat_dispersion_imag
_atom_type_scat_source
C C 0.0033 0.0016 'International Tables Vol C Tables 4.2.6.8 and 6.1.1.4'
H H 0.0000 0.0000 'International Tables Vol C Tables 4.2.6.8 and 6.1.1.4'
B B 0.0013 0.0007 'International Tables Vol C Tables 4.2.6.8 and 6.1.1.4'
O O 0.0106 0.0060 'International Tables Vol C Tables 4.2.6.8 and 6.1.1.4'
U U -9.6767 9.6646 'International Tables Vol C Tables 4.2.6.8 and 6.1.1.4'

loop_
_exptl_crystal_face_index_h
_exptl_crystal_face_index_k
_exptl_crystal_face_index_l
_exptl_crystal_face_perp_dist
-18 1 21 0.0871
18 -1 -21 0.0871
1 39 -3 0.0219
-1 -39 3 0.0219
-14 -6 -20 0.0230
14 6 20 0.0230

loop_
_geom_angle_atom_site_label_1
_geom_angle_atom_site_label_2
_geom_angle_atom_site_label_3
_geom_angle
O3 U1 O1 119.92(19)
O3 U1 O4 101.22(18)
O1 U1 O4 100.95(18)
O2 U1 O3 105.86(19)
O2 U1 O1 109.96(19)
O2 U1 O4 119.48(18)
B3 O3 U1 168.8(6)
B1 O1 U1 173.2(6)
B2 O2 U1 171.2(5)
C600 O4 U1 125.0(5)
C600 O4 C602 113.5(7)
C602 O4 U1 121.3(5)
C12 C11 B1 121.3(7)
C12 C11 C16 116.6(7)
C16 C11 B1 121.5(7)
H62A C621 H62B 109.5
H62A C621 H62C 109.5
H62B C621 H62C 109.5
C620 C621 H62A 109.5
C620 C621 H62B 109.5
C620 C621 H62C 109.5
C621 C620 H620 108.0
C621 C620 C62 111.7(7)
C62 C620 H620 108.0
C622 C620 C621 108.8(7)
C622 C620 H620 108.0
C622 C620 C62 112.2(7)
H32A C321 H32B 109.5
H32A C321 H32C 109.5
H32B C321 H32C 109.5
C320 C321 H32A 109.5
C320 C321 H32B 109.5
C320 C321 H32C 109.5
C21 C26 C260 120.5(8)
C25 C26 C21 120.8(8)
C25 C26 C260 118.7(8)
C31 C32 C320 124.1(8)
C33 C32 C31 117.6(8)
C33 C32 C320 118.2(8)
C26 C21 C22 117.6(8)
C26 C21 B1 121.9(7)
C22 C21 B1 120.5(8)
C42 C420 H420 107.5
C42 C420 C422 111.1(7)
C42 C420 C421 114.1(7)
C422 C420 H420 107.5
C421 C420 H420 107.5
C421 C420 C422 109.0(7)
C16 C15 H15 118.4
C14 C15 H15 118.4
C14 C15 C16 123.3(8)
C61 C62 C620 123.0(8)
C63 C62 C620 116.7(8)
C63 C62 C61 120.3(8)
C11 C12 C120 122.6(7)
C13 C12 C11 121.4(7)
C13 C12 C120 116.0(8)
C21 C22 C220 121.3(8)
C23 C22 C21 120.2(8)
C23 C22 C220 118.5(8)
C51 C56 C560 123.8(8)
C55 C56 C51 119.4(9)
C55 C56 C560 116.8(8)
C22 C23 H23 119.2
C24 C23 C22 121.6(8)
C24 C23 H23 119.2
C32 C31 B2 120.7(8)
C36 C31 C32 119.2(8)
C36 C31 B2 120.1(8)
C51 C52 C520 123.6(8)
C53 C52 C51 119.3(9)
C53 C52 C520 117.1(8)
O1 B1 C11 122.9(8)
O1 B1 C21 120.6(8)
C21 B1 C11 116.4(7)
C56 C51 C52 118.7(8)
C56 C51 B3 120.5(8)
C52 C51 B3 120.7(8)
C44 C45 H45 118.9
C44 C45 C46 122.2(8)
C46 C45 H45 118.9
C52 C520 H520 107.2
C521 C520 C52 114.5(8)
C521 C520 H520 107.2
C521 C520 C522 108.9(9)
C522 C520 C52 111.6(8)
C522 C520 H520 107.2
C321 C320 H320 108.0
C32 C320 C321 111.1(7)
C32 C320 H320 108.0
C32 C320 C322 113.0(7)
C322 C320 C321 108.6(7)
C322 C320 H320 108.0
C41 C42 C420 122.4(8)
C43 C42 C420 119.0(8)
C43 C42 C41 118.6(8)
C42 C41 C46 118.4(8)
C42 C41 B2 120.9(7)
C46 C41 B2 120.6(7)
C42 C43 H43 117.9
C44 C43 C42 124.2(8)
C44 C43 H43 117.9
C56 C560 H560 107.0
C56 C560 C561 113.7(7)
C56 C560 C562 112.4(7)
C561 C560 H560 107.0
C562 C560 H560 107.0
C562 C560 C561 109.3(7)
C36 C35 H35 118.9
C34 C35 H35 118.9
C34 C35 C36 122.1(9)
C420 C422 H42A 109.5
C420 C422 H42B 109.5
C420 C422 H42C 109.5
H42A C422 H42B 109.5
H42A C422 H42C 109.5
H42B C422 H42C 109.5
C11 C16 C160 121.3(8)
C15 C16 C11 119.6(8)
C15 C16 C160 119.0(8)
C31 C36 C35 120.2(8)
C31 C36 C360 123.0(8)
C35 C36 C360 116.8(8)
C15 C14 C140 121.3(8)
C15 C14 C13 117.2(8)
C13 C14 C140 121.5(8)
C320 C322 H32D 109.5
C320 C322 H32E 109.5
C320 C322 H32F 109.5
H32D C322 H32E 109.5
H32D C322 H32F 109.5
H32E C322 H32F 109.5
C45 C44 C440 121.8(9)
C43 C44 C45 116.9(8)
C43 C44 C440 121.4(9)
C62 C61 B3 122.3(8)
C66 C61 C62 117.2(8)
C66 C61 B3 120.1(8)
C22 C220 H220 107.9
C22 C220 C222 113.1(7)
C221 C220 C22 110.0(7)
C221 C220 H220 107.9
C221 C220 C222 109.9(7)
C222 C220 H220 107.9
C220 C221 H22A 109.5
C220 C221 H22B 109.5
C220 C221 H22C 109.5
H22A C221 H22B 109.5
H22A C221 H22C 109.5
H22B C221 H22C 109.5
O4 C600 H60A 109.4
O4 C600 H60B 109.4
O4 C600 C601 111.2(7)
H60A C600 H60B 108.0
C601 C600 H60A 109.4
C601 C600 H60B 109.4
C36 C360 H360 106.8
C36 C360 C361 111.4(7)
C362 C360 C36 114.7(7)
C362 C360 H360 106.8
C362 C360 C361 109.7(7)
C361 C360 H360 106.8
C62 C63 H63 119.5
C64 C63 C62 121.0(8)
C64 C63 H63 119.5
C45 C46 C41 119.7(8)
C45 C46 C460 118.3(8)
C41 C46 C460 122.0(8)
C23 C24 C25 118.9(8)
C23 C24 C240 121.2(9)
C25 C24 C240 119.9(8)
C35 C34 C340 121.9(9)
C33 C34 C35 116.7(9)
C33 C34 C340 121.4(8)
C360 C362 H36A 109.5
C360 C362 H36B 109.5
C360 C362 H36C 109.5
H36A C362 H36B 109.5
H36A C362 H36C 109.5
H36B C362 H36C 109.5
C56 C55 H55 118.8
C54 C55 C56 122.4(9)
C54 C55 H55 118.8
C46 C460 H460 107.5
C46 C460 C462 111.4(8)
C461 C460 C46 113.6(7)
C461 C460 H460 107.5
C461 C460 C462 109.1(7)
C462 C460 H460 107.5
C661 C660 H660 106.4
C661 C660 C66 113.0(8)
C661 C660 C662 112.5(9)
C66 C660 H660 106.4
C662 C660 H660 106.4
C662 C660 C66 111.7(8)
C14 C140 H140 107.6
C141 C140 C14 110.5(7)
C141 C140 H140 107.6
C142 C140 C14 111.5(7)
C142 C140 H140 107.6
C142 C140 C141 111.9(8)
C140 C141 H14A 109.5
C140 C141 H14B 109.5
C140 C141 H14C 109.5
H14A C141 H14B 109.5
H14A C141 H14C 109.5
H14B C141 H14C 109.5
C26 C260 H260 107.2
C26 C260 C262 112.2(7)
C26 C260 C261 111.2(7)
C262 C260 H260 107.2
C262 C260 C261 111.6(7)
C261 C260 H260 107.2
C32 C33 H33 118.0
C34 C33 C32 124.1(8)
C34 C33 H33 118.0
C560 C561 H56A 109.5
C560 C561 H56B 109.5
C560 C561 H56C 109.5
H56A C561 H56B 109.5
H56A C561 H56C 109.5
H56B C561 H56C 109.5
C26 C25 H25 119.7
C24 C25 C26 120.7(8)
C24 C25 H25 119.7
C620 C622 H62D 109.5
C620 C622 H62E 109.5
C620 C622 H62F 109.5
H62D C622 H62E 109.5
H62D C622 H62F 109.5
H62E C622 H62F 109.5
C660 C661 H66A 109.5
C660 C661 H66B 109.5
C660 C661 H66C 109.5
H66A C661 H66B 109.5
H66A C661 H66C 109.5
H66B C661 H66C 109.5
C12 C13 H13 119.1
C14 C13 C12 121.8(8)
C14 C13 H13 119.1
C52 C53 H53 119.1
C52 C53 C54 121.8(9)
C54 C53 H53 119.1
C460 C461 H46A 109.5
C460 C461 H46B 109.5
C460 C461 H46C 109.5
H46A C461 H46B 109.5
H46A C461 H46C 109.5
H46B C461 H46C 109.5
C61 C66 C660 122.2(8)
C65 C66 C61 120.5(8)
C65 C66 C660 117.2(8)
C420 C421 H42D 109.5
C420 C421 H42E 109.5
C420 C421 H42F 109.5
H42D C421 H42E 109.5
H42D C421 H42F 109.5
H42E C421 H42F 109.5
C34 C340 H340 107.3
C342 C340 C34 109.2(8)
C342 C340 H340 107.3
C342 C340 C341 111.9(9)
C341 C340 C34 113.5(8)
C341 C340 H340 107.3
C55 C54 C53 118.4(8)
C55 C54 C540 121.4(10)
C53 C54 C540 120.1(10)
O3 B3 C51 119.1(8)
O3 B3 C61 115.8(8)
C51 B3 C61 125.1(8)
C560 C562 H56D 109.5
C560 C562 H56E 109.5
C560 C562 H56F 109.5
H56D C562 H56E 109.5
H56D C562 H56F 109.5
H56E C562 H56F 109.5
C12 C120 H120 106.7
C12 C120 C122 112.6(7)
C121 C120 C12 113.1(8)
C121 C120 H120 106.7
C121 C120 C122 110.4(8)
C122 C120 H120 106.7
C16 C160 H160 107.2
C16 C160 C162 109.0(8)
C162 C160 H160 107.2
C161 C160 C16 115.1(8)
C161 C160 H160 107.2
C161 C160 C162 110.9(8)
C63 C64 C640 116.6(10)
C65 C64 C63 118.9(9)
C65 C64 C640 124.4(10)
C66 C65 H65 119.0
C64 C65 C66 122.0(9)
C64 C65 H65 119.0
C160 C162 H16A 109.5
C160 C162 H16B 109.5
C160 C162 H16C 109.5
H16A C162 H16B 109.5
H16A C162 H16C 109.5
H16B C162 H16C 109.5
O2 B2 C31 119.0(8)
O2 B2 C41 119.6(8)
C31 B2 C41 121.4(8)
C54 C540 H540 106.9
C541 C540 C54 109.7(11)
C541 C540 H540 106.9
C542 C540 C54 112.3(10)
C542 C540 H540 106.9
C542 C540 C541 113.7(11)
C540 C541 H54A 109.5
C540 C541 H54B 109.5
C540 C541 H54C 109.5
H54A C541 H54B 109.5
H54A C541 H54C 109.5
H54B C541 H54C 109.5
C24 C240 H240 107.7
C242 C240 C24 111.9(9)
C242 C240 H240 107.7
C241 C240 C24 112.1(9)
C241 C240 H240 107.7
C241 C240 C242 109.5(9)
C160 C161 H16D 109.5
C160 C161 H16E 109.5
C160 C161 H16F 109.5
H16D C161 H16E 109.5
H16D C161 H16F 109.5
H16E C161 H16F 109.5
C260 C262 H26A 109.5
C260 C262 H26B 109.5
C260 C262 H26C 109.5
H26A C262 H26B 109.5
H26A C262 H26C 109.5
H26B C262 H26C 109.5
C44 C440 H440 106.0
C441 C440 C44 118.1(9)
C441 C440 H440 106.0
C441 C440 C442 110.3(10)
C442 C440 C44 109.7(10)
C442 C440 H440 106.0
C360 C361 H36D 109.5
C360 C361 H36E 109.5
C360 C361 H36F 109.5
H36D C361 H36E 109.5
H36D C361 H36F 109.5
H36E C361 H36F 109.5
C340 C342 H34A 109.5
C340 C342 H34B 109.5
C340 C342 H34C 109.5
H34A C342 H34B 109.5
H34A C342 H34C 109.5
H34B C342 H34C 109.5
C600 C601 H60C 109.5
C600 C601 H60D 109.5
C600 C601 H60E 109.5
H60C C601 H60D 109.5
H60C C601 H60E 109.5
H60D C601 H60E 109.5
O4 C602 H60F 105.0
O4 C602 H60G 105.0
O4 C602 H60H 108.1
O4 C602 H60I 108.1
H60F C602 H60G 105.8
H60H C602 H60I 107.3
C603 C602 O4 129(2)
C603 C602 H60F 105.0
C603 C602 H60G 105.0
C604 C602 O4 116.7(11)
C604 C602 H60H 108.1
C604 C602 H60I 108.1
C240 C242 H24A 109.5
C240 C242 H24B 109.5
C240 C242 H24C 109.5
H24A C242 H24B 109.5
H24A C242 H24C 109.5
H24B C242 H24C 109.5
C140 C142 H14D 109.5
C140 C142 H14E 109.5
C140 C142 H14F 109.5
H14D C142 H14E 109.5
H14D C142 H14F 109.5
H14E C142 H14F 109.5
C260 C261 H26D 109.5
C260 C261 H26E 109.5
C260 C261 H26F 109.5
H26D C261 H26E 109.5
H26D C261 H26F 109.5
H26E C261 H26F 109.5
C340 C341 H34D 109.5
C340 C341 H34E 109.5
C340 C341 H34F 109.5
H34D C341 H34E 109.5
H34D C341 H34F 109.5
H34E C341 H34F 109.5
C120 C121 H12A 109.5
C120 C121 H12B 109.5
C120 C121 H12C 109.5
H12A C121 H12B 109.5
H12A C121 H12C 109.5
H12B C121 H12C 109.5
C440 C441 H44A 109.5
C440 C441 H44B 109.5
C440 C441 H44C 109.5
H44A C441 H44B 109.5
H44A C441 H44C 109.5
H44B C441 H44C 109.5
C520 C521 H52A 109.5
C520 C521 H52B 109.5
C520 C521 H52C 109.5
H52A C521 H52B 109.5
H52A C521 H52C 109.5
H52B C521 H52C 109.5
C460 C462 H46D 109.5
C460 C462 H46E 109.5
C460 C462 H46F 109.5
H46D C462 H46E 109.5
H46D C462 H46F 109.5
H46E C462 H46F 109.5
C520 C522 H52D 109.5
C520 C522 H52E 109.5
C520 C522 H52F 109.5
H52D C522 H52E 109.5
H52D C522 H52F 109.5
H52E C522 H52F 109.5
C120 C122 H12D 109.5
C120 C122 H12E 109.5
C120 C122 H12F 109.5
H12D C122 H12E 109.5
H12D C122 H12F 109.5
H12E C122 H12F 109.5
C220 C222 H22D 109.5
C220 C222 H22E 109.5
C220 C222 H22F 109.5
H22D C222 H22E 109.5
H22D C222 H22F 109.5
H22E C222 H22F 109.5
C240 C241 H24D 109.5
C240 C241 H24E 109.5
C240 C241 H24F 109.5
H24D C241 H24E 109.5
H24D C241 H24F 109.5
H24E C241 H24F 109.5
C660 C662 H66D 109.5
C660 C662 H66E 109.5
C660 C662 H66F 109.5
H66D C662 H66E 109.5
H66D C662 H66F 109.5
H66E C662 H66F 109.5
H64A C641 H64B 109.5
H64A C641 H64C 109.5
H64B C641 H64C 109.5
C640 C641 H64A 109.5
C640 C641 H64B 109.5
C640 C641 H64C 109.5
C440 C442 H44D 109.5
C440 C442 H44E 109.5
C440 C442 H44F 109.5
H44D C442 H44E 109.5
H44D C442 H44F 109.5
H44E C442 H44F 109.5
C64 C640 H640 107.7
C641 C640 C64 111.7(11)
C641 C640 H640 107.7
C642 C640 C64 109.9(13)
C642 C640 C641 111.8(14)
C642 C640 H640 107.7
C540 C542 H54D 109.5
C540 C542 H54E 109.5
C540 C542 H54F 109.5
H54D C542 H54E 109.5
H54D C542 H54F 109.5
H54E C542 H54F 109.5
C640 C642 H64D 109.5
C640 C642 H64E 109.5
C640 C642 H64F 109.5
H64D C642 H64E 109.5
H64D C642 H64F 109.5
H64E C642 H64F 109.5
C602 C603 H60J 109.5
C602 C603 H60K 109.5
C602 C603 H60L 109.5
H60J C603 H60K 109.5
H60J C603 H60L 109.5
H60K C603 H60L 109.5
C602 C604 H60M 109.5
C602 C604 H60N 109.5
C602 C604 H60O 109.5
H60M C604 H60N 109.5
H60M C604 H60O 109.5
H60N C604 H60O 109.5

loop_
_geom_bond_atom_site_label_1
_geom_bond_atom_site_label_2
_geom_bond_distance
U1 O3 2.187(5)
U1 O1 2.195(5)
U1 O2 2.179(5)
U1 O4 2.530(5)
O3 B3 1.362(11)
O1 B1 1.339(10)
O2 B2 1.344(10)
O4 C600 1.423(9)
O4 C602 1.445(10)
C11 C12 1.402(10)
C11 B1 1.603(12)
C11 C16 1.417(10)
C621 H62A 0.9600
C621 H62B 0.9600
C621 H62C 0.9600
C621 C620 1.527(10)
C620 H620 0.9800
C620 C62 1.538(10)
C620 C622 1.520(11)
C321 H32A 0.9600
C321 H32B 0.9600
C321 H32C 0.9600
C321 C320 1.545(10)
C26 C21 1.405(10)
C26 C260 1.522(11)
C26 C25 1.396(11)
C32 C31 1.416(10)
C32 C320 1.505(11)
C32 C33 1.410(11)
C21 C22 1.416(10)
C21 B1 1.590(12)
C420 H420 0.9800
C420 C42 1.506(10)
C420 C422 1.526(11)
C420 C421 1.520(10)
C15 H15 0.9300
C15 C16 1.398(11)
C15 C14 1.367(10)
C62 C61 1.408(11)
C62 C63 1.401(10)
C12 C13 1.393(10)
C12 C120 1.524(10)
C22 C23 1.385(10)
C22 C220 1.530(11)
C56 C51 1.408(11)
C56 C560 1.521(11)
C56 C55 1.390(11)
C23 H23 0.9300
C23 C24 1.382(11)
C31 C36 1.385(10)
C31 B2 1.601(12)
C52 C51 1.412(11)
C52 C520 1.503(11)
C52 C53 1.385(10)
C51 B3 1.591(13)
C45 H45 0.9300
C45 C44 1.383(11)
C45 C46 1.402(10)
C520 H520 0.9800
C520 C521 1.498(11)
C520 C522 1.501(11)
C320 H320 0.9800
C320 C322 1.520(10)
C42 C41 1.411(10)
C42 C43 1.390(10)
C41 C46 1.411(10)
C41 B2 1.615(12)
C43 H43 0.9300
C43 C44 1.369(10)
C560 H560 0.9800
C560 C561 1.537(11)
C560 C562 1.534(10)
C35 H35 0.9300
C35 C36 1.396(10)
C35 C34 1.391(11)
C422 H42A 0.9600
C422 H42B 0.9600
C422 H42C 0.9600
C16 C160 1.512(11)
C36 C360 1.521(10)
C14 C140 1.537(10)
C14 C13 1.374(10)
C322 H32D 0.9600
C322 H32E 0.9600
C322 H32F 0.9600
C44 C440 1.517(12)
C61 C66 1.404(11)
C61 B3 1.614(12)
C220 H220 0.9800
C220 C221 1.528(11)
C220 C222 1.542(11)
C221 H22A 0.9600
C221 H22B 0.9600
C221 H22C 0.9600
C600 H60A 0.9700
C600 H60B 0.9700
C600 C601 1.519(11)
C360 H360 0.9800
C360 C362 1.519(10)
C360 C361 1.526(10)
C63 H63 0.9300
C63 C64 1.368(11)
C46 C460 1.518(11)
C24 C25 1.384(11)
C24 C240 1.526(11)
C34 C33 1.363(11)
C34 C340 1.535(11)
C362 H36A 0.9600
C362 H36B 0.9600
C362 H36C 0.9600
C55 H55 0.9300
C55 C54 1.360(12)
C460 H460 0.9800
C460 C461 1.514(11)
C460 C462 1.529(11)
C660 H660 0.9800
C660 C661 1.504(11)
C660 C66 1.535(11)
C660 C662 1.508(12)
C140 H140 0.9800
C140 C141 1.528(11)
C140 C142 1.501(11)
C141 H14A 0.9600
C141 H14B 0.9600
C141 H14C 0.9600
C260 H260 0.9800
C260 C262 1.527(10)
C260 C261 1.529(10)
C33 H33 0.9300
C561 H56A 0.9600
C561 H56B 0.9600
C561 H56C 0.9600
C25 H25 0.9300
C622 H62D 0.9600
C622 H62E 0.9600
C622 H62F 0.9600
C661 H66A 0.9600
C661 H66B 0.9600
C661 H66C 0.9600
C13 H13 0.9300
C53 H53 0.9300
C53 C54 1.393(11)
C461 H46A 0.9600
C461 H46B 0.9600
C461 H46C 0.9600
C66 C65 1.380(11)
C421 H42D 0.9600
C421 H42E 0.9600
C421 H42F 0.9600
C340 H340 0.9800
C340 C342 1.506(11)
C340 C341 1.512(12)
C54 C540 1.550(14)
C562 H56D 0.9600
C562 H56E 0.9600
C562 H56F 0.9600
C120 H120 0.9800
C120 C121 1.518(10)
C120 C122 1.539(11)
C160 H160 0.9800
C160 C162 1.535(12)
C160 C161 1.494(11)
C64 C65 1.364(12)
C64 C640 1.584(13)
C65 H65 0.9300
C162 H16A 0.9600
C162 H16B 0.9600
C162 H16C 0.9600
C540 H540 0.9800
C540 C541 1.475(12)
C540 C542 1.435(14)
C541 H54A 0.9600
C541 H54B 0.9600
C541 H54C 0.9600
C240 H240 0.9800
C240 C242 1.514(12)
C240 C241 1.486(13)
C161 H16D 0.9600
C161 H16E 0.9600
C161 H16F 0.9600
C262 H26A 0.9600
C262 H26B 0.9600
C262 H26C 0.9600
C440 H440 0.9800
C440 C441 1.455(13)
C440 C442 1.486(15)
C361 H36D 0.9600
C361 H36E 0.9600
C361 H36F 0.9600
C342 H34A 0.9600
C342 H34B 0.9600
C342 H34C 0.9600
C601 H60C 0.9600
C601 H60D 0.9600
C601 H60E 0.9600
C602 H60F 0.9700
C602 H60G 0.9700
C602 H60H 0.9700
C602 H60I 0.9700
C602 C603 1.27(3)
C602 C604 1.410(15)
C242 H24A 0.9600
C242 H24B 0.9600
C242 H24C 0.9600
C142 H14D 0.9600
C142 H14E 0.9600
C142 H14F 0.9600
C261 H26D 0.9600
C261 H26E 0.9600
C261 H26F 0.9600
C341 H34D 0.9600
C341 H34E 0.9600
C341 H34F 0.9600
C121 H12A 0.9600
C121 H12B 0.9600
C121 H12C 0.9600
C441 H44A 0.9600
C441 H44B 0.9600
C441 H44C 0.9600
C521 H52A 0.9600
C521 H52B 0.9600
C521 H52C 0.9600
C462 H46D 0.9600
C462 H46E 0.9600
C462 H46F 0.9600
C522 H52D 0.9600
C522 H52E 0.9600
C522 H52F 0.9600
C122 H12D 0.9600
C122 H12E 0.9600
C122 H12F 0.9600
C222 H22D 0.9600
C222 H22E 0.9600
C222 H22F 0.9600
C241 H24D 0.9600
C241 H24E 0.9600
C241 H24F 0.9600
C662 H66D 0.9600
C662 H66E 0.9600
C662 H66F 0.9600
C641 H64A 0.9600
C641 H64B 0.9600
C641 H64C 0.9600
C641 C640 1.432(15)
C442 H44D 0.9600
C442 H44E 0.9600
C442 H44F 0.9600
C640 H640 0.9800
C640 C642 1.320(17)
C542 H54D 0.9600
C542 H54E 0.9600
C542 H54F 0.9600
C642 H64D 0.9600
C642 H64E 0.9600
C642 H64F 0.9600
C603 H60J 0.9600
C603 H60K 0.9600
C603 H60L 0.9600
C604 H60M 0.9600
C604 H60N 0.9600
C604 H60O 0.9600

loop_
_geom_torsion_atom_site_label_1
_geom_torsion_atom_site_label_2
_geom_torsion_atom_site_label_3
_geom_torsion_atom_site_label_4
_geom_torsion
U1 O3 B3 C51 -165(2)
U1 O3 B3 C61 16(3)
U1 O4 C600 C601 -3.2(11)
U1 O4 C602 C603 -146(3)
U1 O4 C602 C604 132.7(10)
C11 C12 C13 C14 0.4(13)
C11 C12 C120 C121 119.0(9)
C11 C12 C120 C122 -114.9(9)
C11 C16 C160 C162 -93.3(9)
C11 C16 C160 C161 141.4(9)
C621 C620 C62 C61 114.2(9)
C621 C620 C62 C63 -68.5(10)
C620 C62 C61 C66 176.1(8)
C620 C62 C61 B3 -11.2(13)
C620 C62 C63 C64 -177.9(9)
C26 C21 C22 C23 -2.5(12)
C26 C21 C22 C220 176.8(7)
C26 C21 B1 O1 -117.8(9)
C26 C21 B1 C11 59.4(10)
C32 C31 C36 C35 1.7(12)
C32 C31 C36 C360 -179.4(7)
C32 C31 B2 O2 -57.1(11)
C32 C31 B2 C41 123.1(8)
C21 C26 C260 C262 122.7(9)
C21 C26 C260 C261 -111.5(9)
C21 C26 C25 C24 -0.7(14)
C21 C22 C23 C24 -0.5(13)
C21 C22 C220 C221 -104.9(9)
C21 C22 C220 C222 131.8(8)
C420 C42 C41 C46 -179.6(7)
C420 C42 C41 B2 2.2(12)
C420 C42 C43 C44 178.4(8)
C15 C16 C160 C162 83.2(10)
C15 C16 C160 C161 -42.1(12)
C15 C14 C140 C141 -63.4(11)
C15 C14 C140 C142 61.7(11)
C15 C14 C13 C12 -3.0(13)
C62 C61 C66 C660 -179.3(8)
C62 C61 C66 C65 1.9(13)
C62 C61 B3 O3 -59.3(12)
C62 C61 B3 C51 122.1(10)
C62 C63 C64 C65 1.4(16)
C62 C63 C64 C640 -175.6(10)
C12 C11 B1 O1 -136.0(8)
C12 C11 B1 C21 46.9(10)
C12 C11 C16 C15 -3.7(11)
C12 C11 C16 C160 172.7(8)
C22 C21 B1 O1 63.4(11)
C22 C21 B1 C11 -119.4(8)
C22 C23 C24 C25 2.8(14)
C22 C23 C24 C240 -176.0(9)
C56 C51 B3 O3 -55.0(11)
C56 C51 B3 C61 123.5(9)
C56 C55 C54 C53 -0.5(15)
C56 C55 C54 C540 -176.9(9)
C23 C22 C220 C221 74.3(10)
C23 C22 C220 C222 -49.0(11)
C23 C24 C25 C26 -2.3(14)
C23 C24 C240 C242 -68.4(12)
C23 C24 C240 C241 55.1(13)
C31 C32 C320 C321 114.9(9)
C31 C32 C320 C322 -122.7(8)
C31 C32 C33 C34 -0.5(13)
C31 C36 C360 C362 -131.4(8)
C31 C36 C360 C361 103.2(9)
C52 C51 B3 O3 122.2(9)
C52 C51 B3 C61 -59.2(12)
C52 C53 C54 C55 0.1(14)
C52 C53 C54 C540 176.5(9)
B1 C11 C12 C13 -168.0(7)
B1 C11 C12 C120 14.2(12)
B1 C11 C16 C15 167.3(7)
B1 C11 C16 C160 -16.3(12)
B1 C21 C22 C23 176.4(8)
B1 C21 C22 C220 -4.4(12)
C51 C56 C560 C561 113.3(9)
C51 C56 C560 C562 -121.8(9)
C51 C56 C55 C54 1.6(14)
C51 C52 C520 C521 -129.4(9)
C51 C52 C520 C522 106.3(10)
C51 C52 C53 C54 -0.8(13)
C45 C44 C440 C441 6.6(17)
C45 C44 C440 C442 -120.9(12)
C45 C46 C460 C461 46.6(11)
C45 C46 C460 C462 -77.1(10)
C520 C52 C51 C56 -177.7(8)
C520 C52 C51 B3 5.0(13)
C520 C52 C53 C54 178.8(8)
C320 C32 C31 C36 178.4(7)
C320 C32 C31 B2 -2.7(12)
C320 C32 C33 C34 -179.7(8)
C42 C41 C46 C45 1.5(12)
C42 C41 C46 C460 178.6(8)
C42 C41 B2 O2 -57.5(11)
C42 C41 B2 C31 122.4(9)
C42 C43 C44 C45 0.9(14)
C42 C43 C44 C440 -178.9(9)
C41 C42 C43 C44 -0.7(13)
C41 C46 C460 C461 -130.6(9)
C41 C46 C460 C462 105.7(9)
C43 C42 C41 C46 -0.5(12)
C43 C42 C41 B2 -178.7(7)
C43 C44 C440 C441 -173.7(11)
C43 C44 C440 C442 58.8(14)
C560 C56 C51 C52 174.9(7)
C560 C56 C51 B3 -7.8(12)
C560 C56 C55 C54 -175.8(8)
C35 C36 C360 C362 47.6(10)
C35 C36 C360 C361 -77.9(9)
C35 C34 C33 C32 0.7(13)
C35 C34 C340 C342 85.7(11)
C35 C34 C340 C341 -39.8(12)
C422 C420 C42 C41 104.8(9)
C422 C420 C42 C43 -74.3(10)
C16 C11 C12 C13 3.0(11)
C16 C11 C12 C120 -174.8(7)
C16 C11 B1 O1 53.4(11)
C16 C11 B1 C21 -123.6(8)
C16 C15 C14 C140 -177.5(8)
C16 C15 C14 C13 2.2(13)
C36 C31 B2 O2 121.9(9)
C36 C31 B2 C41 -58.0(11)
C36 C35 C34 C33 0.3(13)
C36 C35 C34 C340 -179.2(8)
C14 C15 C16 C11 1.2(13)
C14 C15 C16 C160 -175.3(8)
C44 C45 C46 C41 -1.3(13)
C44 C45 C46 C460 -178.6(8)
C61 C62 C63 C64 -0.5(14)
C61 C66 C65 C64 -1.1(15)
C220 C22 C23 C24 -179.7(8)
C600 O4 C602 C603 29(3)
C600 O4 C602 C604 -52.5(15)
C63 C62 C61 C66 -1.1(13)
C63 C62 C61 B3 171.5(8)
C63 C64 C65 C66 -0.6(17)
C63 C64 C640 C641 143.4(13)
C63 C64 C640 C642 -91.9(17)
C46 C45 C44 C43 0.2(14)
C46 C45 C44 C440 179.9(9)
C46 C41 B2 O2 124.4(9)
C46 C41 B2 C31 -55.7(11)
C34 C35 C36 C31 -1.5(13)
C34 C35 C36 C360 179.5(8)
C55 C56 C51 C52 -2.3(12)
C55 C56 C51 B3 175.0(8)
C55 C56 C560 C561 -69.4(10)
C55 C56 C560 C562 55.5(11)
C55 C54 C540 C541 67.9(14)
C55 C54 C540 C542 -59.6(15)
C660 C66 C65 C64 -180.0(10)
C140 C14 C13 C12 176.7(8)
C260 C26 C21 C22 -175.9(7)
C260 C26 C21 B1 5.3(12)
C260 C26 C25 C24 178.3(8)
C33 C32 C31 C36 -0.7(11)
C33 C32 C31 B2 178.2(7)
C33 C32 C320 C321 -66.0(9)
C33 C32 C320 C322 56.4(10)
C33 C34 C340 C342 -93.7(11)
C33 C34 C340 C341 140.7(9)
C25 C26 C21 C22 3.0(12)
C25 C26 C21 B1 -175.8(8)
C25 C26 C260 C262 -56.2(11)
C25 C26 C260 C261 69.5(10)
C25 C24 C240 C242 112.7(10)
C25 C24 C240 C241 -123.8(10)
C622 C620 C62 C61 -123.3(9)
C622 C620 C62 C63 54.1(10)
C661 C660 C66 C61 -123.7(9)
C661 C660 C66 C65 55.1(12)
C13 C12 C120 C121 -58.9(10)
C13 C12 C120 C122 67.2(10)
C13 C14 C140 C141 116.9(9)
C13 C14 C140 C142 -118.0(9)
C53 C52 C51 C56 1.9(12)
C53 C52 C51 B3 -175.4(8)
C53 C52 C520 C521 51.0(12)
C53 C52 C520 C522 -73.3(11)
C53 C54 C540 C541 -108.4(11)
C53 C54 C540 C542 124.1(12)
C66 C61 B3 O3 113.1(9)
C66 C61 B3 C51 -65.5(12)
C421 C420 C42 C41 -131.6(8)
C421 C420 C42 C43 49.3(11)
C340 C34 C33 C32 -179.8(8)
B3 C61 C66 C660 7.9(13)
B3 C61 C66 C65 -170.9(9)
C120 C12 C13 C14 178.3(7)
C65 C64 C640 C641 -33.4(18)
C65 C64 C640 C642 91.3(18)
B2 C31 C36 C35 -177.2(7)
B2 C31 C36 C360 1.7(12)
B2 C41 C46 C45 179.6(8)
B2 C41 C46 C460 -3.2(12)
C240 C24 C25 C26 176.6(9)
C602 O4 C600 C601 -177.8(9)
C662 C660 C66 C61 108.3(10)
C662 C660 C66 C65 -72.9(12)
C640 C64 C65 C66 176.2(10)

loop_
_exptl_oxdiff_crystal_face_indexfrac_h
_exptl_oxdiff_crystal_face_indexfrac_k
_exptl_oxdiff_crystal_face_indexfrac_l
_exptl_oxdiff_crystal_face_x
_exptl_oxdiff_crystal_face_y
_exptl_oxdiff_crystal_face_z
-18.0000 0.9999 21.0000 0.8794 -0.3934 0.2684
18.0000 -0.9999 -21.0000 -0.8794 0.3934 -0.2684
1.0000 38.9999 -3.0000 0.1778 -0.0918 -0.9788
-1.0000 -38.9999 3.0000 -0.1778 0.0918 0.9788
-14.0000 -6.0000 -20.0000 0.3489 0.9380 0.0762
14.0000 6.0000 20.0000 -0.3489 -0.9380 -0.0762
